data_4067670
loop_
_publ_author_name
'Hill, Anthony F.'
'Neumann, Horst'
'Wagler, J\"org'

_publ_section_title
;
 Bis(methimazolyl)silyl Complexes of Ruthenium
;
_journal_issue 4
_journal_name_full Organometallics
_journal_page_first 1026
_journal_paper_doi 10.1021/om901067t
_journal_volume 29
_journal_year 2010
_chemical_formula_moiety 'C14 H16 N4 S2 Si'
_chemical_formula_sum 'C14 H16 N4 S2 Si'
_chemical_formula_weight 332.52
_chemical_name_systematic
;
 ?
;
_space_group_IT_number 2
_symmetry_cell_setting triclinic
_symmetry_space_group_name_Hall '-P 1'
_symmetry_space_group_name_H-M 'P -1'
_atom_sites_solution_hydrogens geom
_atom_sites_solution_primary direct
_atom_sites_solution_secondary difmap
_audit_creation_method SHELXL-97
_cell_angle_alpha 105.7380(10)
_cell_angle_beta 95.8360(10)
_cell_angle_gamma 96.1140(10)
_cell_formula_units_Z 2
_cell_length_a 7.19340(10)
_cell_length_b 8.7353(2)
_cell_length_c 13.6170(2)
_cell_measurement_reflns_used 36834
_cell_measurement_temperature 200(2)
_cell_measurement_theta_max 34.972
_cell_measurement_theta_min 2.037
_cell_volume 811.23(3)
_computing_structure_refinement 'SHELXL-97 (Sheldrick, 1997)'
_diffrn_ambient_temperature 200(2)
_diffrn_measured_fraction_theta_full 0.997
_diffrn_measured_fraction_theta_max 0.997
_diffrn_measurement_device_type 'Nonius Kappa CCD area detection'
_diffrn_measurement_method 'phi and omega scans'
_diffrn_radiation_monochromator graphite
_diffrn_radiation_source 'fine-focus sealed tube'
_diffrn_radiation_type MoK\a
_diffrn_radiation_wavelength 0.71073
_diffrn_reflns_av_R_equivalents 0.0539
_diffrn_reflns_av_sigmaI/netI 0.0343
_diffrn_reflns_limit_h_max 11
_diffrn_reflns_limit_h_min -11
_diffrn_reflns_limit_k_max 14
_diffrn_reflns_limit_k_min -14
_diffrn_reflns_limit_l_max 21
_diffrn_reflns_limit_l_min -21
_diffrn_reflns_number 42980
_diffrn_reflns_theta_full 35.00
_diffrn_reflns_theta_max 35.00
_diffrn_reflns_theta_min 2.45
_exptl_absorpt_coefficient_mu 0.40
_exptl_absorpt_correction_T_max 0.917
_exptl_absorpt_correction_T_min 0.751
_exptl_absorpt_correction_type multi-scan
_exptl_absorpt_process_details 'Sortav (Blessing 1995)'
_exptl_crystal_colour colorless
_exptl_crystal_density_diffrn 1.361
_exptl_crystal_density_method 'not measured'
_exptl_crystal_description plate
_exptl_crystal_F_000 348
_exptl_crystal_size_max 0.64
_exptl_crystal_size_mid 0.45
_exptl_crystal_size_min 0.22
_refine_diff_density_max 0.478
_refine_diff_density_min -0.535
_refine_diff_density_rms 0.058
_refine_ls_extinction_method none
_refine_ls_goodness_of_fit_ref 1.080
_refine_ls_hydrogen_treatment mixed
_refine_ls_matrix_type full
_refine_ls_number_parameters 194
_refine_ls_number_reflns 7124
_refine_ls_number_restraints 0
_refine_ls_restrained_S_all 1.080
_refine_ls_R_factor_all 0.0698
_refine_ls_R_factor_gt 0.0437
_refine_ls_shift/su_max 0.000
_refine_ls_shift/su_mean 0.000
_refine_ls_structure_factor_coef Fsqd
_refine_ls_weighting_details 'calc w=1/[\s^2^(Fo^2^)+(0.0598P)^2^+0.1505P] where P=(Fo^2^+2Fc^2^)/3'
_refine_ls_weighting_scheme calc
_refine_ls_wR_factor_gt 0.1172
_refine_ls_wR_factor_ref 0.1266
_reflns_number_gt 5135
_reflns_number_total 7124
_reflns_threshold_expression >2sigma(I)
_cod_data_source_file om901067t_si_001.cif
_cod_data_source_block jwc00601
_cod_original_sg_symbol_Hall -P1
_cod_original_sg_symbol_H-M P-1
_cod_database_code 4067670

loop_
_symmetry_equiv_pos_as_xyz
'x, y, z'
'-x, -y, -z'

loop_
_atom_site_label
_atom_site_type_symbol
_atom_site_fract_x
_atom_site_fract_y
_atom_site_fract_z
_atom_site_U_iso_or_equiv
_atom_site_adp_type
_atom_site_occupancy
_atom_site_symmetry_multiplicity
_atom_site_calc_flag
_atom_site_refinement_flags
Si1 Si 0.85290(4) 0.78229(4) 0.29277(2) 0.02662(8) Uani 1 1 d .
H1 H 0.994(2) 0.8933(19) 0.2823(12) 0.038(4) Uiso 1 1 d .
S1 S 0.70491(6) 0.94482(5) 0.11274(3) 0.04226(10) Uani 1 1 d .
S2 S 1.18040(4) 0.58499(5) 0.21472(3) 0.03842(9) Uani 1 1 d .
N1 N 0.64347(14) 0.87268(12) 0.28959(8) 0.02795(19) Uani 1 1 d .
N2 N 0.45319(16) 1.03126(14) 0.24742(8) 0.0337(2) Uani 1 1 d .
N3 N 0.80738(13) 0.60489(12) 0.18978(8) 0.02776(19) Uani 1 1 d .
N4 N 0.87935(16) 0.39220(13) 0.08190(8) 0.0321(2) Uani 1 1 d .
C1 C 0.59683(17) 0.94931(15) 0.21646(9) 0.0297(2) Uani 1 1 d .
C2 C 0.3576(3) 1.1264(2) 0.19067(13) 0.0531(4) Uani 1 1 d .
H2A H 0.4093 1.2401 0.2201 0.080 Uiso 1 1 d R
H2B H 0.2223 1.1119 0.1956 0.080 Uiso 1 1 d R
H2C H 0.3771 1.0913 0.1182 0.080 Uiso 1 1 d R
C3 C 0.41110(18) 1.01054(16) 0.34040(10) 0.0339(3) Uani 1 1 d .
H3 H 0.3173 1.0567 0.3785 0.041 Uiso 1 1 calc R
C4 C 0.52696(17) 0.91345(16) 0.36678(10) 0.0315(2) Uani 1 1 d .
H4 H 0.5298 0.8784 0.4271 0.038 Uiso 1 1 calc R
C5 C 0.95432(16) 0.52327(15) 0.15963(9) 0.0280(2) Uani 1 1 d .
C6 C 0.9869(2) 0.27303(17) 0.02563(12) 0.0418(3) Uani 1 1 d .
H6A H 1.1187 0.3211 0.0324 0.063 Uiso 1 1 d R
H6B H 0.9333 0.2369 -0.0473 0.063 Uiso 1 1 d R
H6C H 0.9809 0.1811 0.0540 0.063 Uiso 1 1 d R
C7 C 0.68567(19) 0.38962(17) 0.06285(11) 0.0366(3) Uani 1 1 d .
H7 H 0.6003 0.3094 0.0123 0.044 Uiso 1 1 calc R
C8 C 0.64081(17) 0.52030(16) 0.12842(10) 0.0341(3) Uani 1 1 d .
H8 H 0.5180 0.5502 0.1325 0.041 Uiso 1 1 calc R
C9 C 0.87936(18) 0.73143(15) 0.41642(9) 0.0305(2) Uani 1 1 d .
C10 C 1.0365(2) 0.80025(16) 0.49027(11) 0.0390(3) Uani 1 1 d .
H10 H 1.1301 0.8742 0.4768 0.047 Uiso 1 1 calc R
C11 C 1.0584(3) 0.76270(19) 0.58304(12) 0.0498(4) Uani 1 1 d .
H11 H 1.1662 0.8108 0.6326 0.060 Uiso 1 1 calc R
C12 C 0.9223(3) 0.6545(2) 0.60320(12) 0.0500(4) Uani 1 1 d .
H12 H 0.9364 0.6290 0.6669 0.060 Uiso 1 1 calc R
C13 C 0.7684(3) 0.5846(2) 0.53175(14) 0.0516(4) Uani 1 1 d .
H13 H 0.6761 0.5100 0.5457 0.062 Uiso 1 1 calc R
C14 C 0.7454(2) 0.6219(2) 0.43843(13) 0.0424(3) Uani 1 1 d .
H14 H 0.6376 0.5724 0.3893 0.051 Uiso 1 1 calc R

loop_
_atom_site_aniso_label
_atom_site_aniso_U_11
_atom_site_aniso_U_22
_atom_site_aniso_U_33
_atom_site_aniso_U_23
_atom_site_aniso_U_13
_atom_site_aniso_U_12
Si1 0.02392(15) 0.03051(16) 0.02551(15) 0.00681(12) 0.00424(11) 0.00641(12)
S1 0.0513(2) 0.0531(2) 0.03096(16) 0.01739(14) 0.01613(14) 0.02110(17)
S2 0.02276(14) 0.0523(2) 0.04189(18) 0.01431(15) 0.00550(12) 0.00952(13)
N1 0.0271(4) 0.0319(5) 0.0254(4) 0.0066(4) 0.0056(3) 0.0091(4)
N2 0.0338(5) 0.0389(5) 0.0304(5) 0.0095(4) 0.0052(4) 0.0141(4)
N3 0.0215(4) 0.0338(5) 0.0272(4) 0.0051(4) 0.0054(3) 0.0083(4)
N4 0.0331(5) 0.0333(5) 0.0309(5) 0.0064(4) 0.0092(4) 0.0114(4)
C1 0.0306(5) 0.0332(5) 0.0259(5) 0.0074(4) 0.0043(4) 0.0089(4)
C2 0.0606(10) 0.0652(10) 0.0465(8) 0.0254(8) 0.0120(7) 0.0367(9)
C3 0.0302(6) 0.0400(6) 0.0324(6) 0.0075(5) 0.0097(5) 0.0111(5)
C4 0.0296(5) 0.0376(6) 0.0281(5) 0.0078(4) 0.0084(4) 0.0081(5)
C5 0.0249(5) 0.0345(5) 0.0273(5) 0.0101(4) 0.0076(4) 0.0092(4)
C6 0.0499(8) 0.0384(7) 0.0410(7) 0.0080(6) 0.0174(6) 0.0208(6)
C7 0.0321(6) 0.0378(6) 0.0351(6) 0.0038(5) 0.0014(5) 0.0048(5)
C8 0.0236(5) 0.0405(6) 0.0348(6) 0.0045(5) 0.0028(4) 0.0065(5)
C9 0.0332(6) 0.0321(5) 0.0277(5) 0.0079(4) 0.0049(4) 0.0113(4)
C10 0.0487(8) 0.0309(6) 0.0350(6) 0.0087(5) -0.0040(6) 0.0058(5)
C11 0.0724(11) 0.0393(7) 0.0339(7) 0.0071(6) -0.0088(7) 0.0153(7)
C12 0.0752(11) 0.0502(8) 0.0361(7) 0.0186(6) 0.0181(7) 0.0330(8)
C13 0.0554(9) 0.0562(9) 0.0613(10) 0.0341(8) 0.0286(8) 0.0217(8)
C14 0.0371(7) 0.0482(8) 0.0480(8) 0.0210(6) 0.0098(6) 0.0095(6)

loop_
_atom_type_symbol
_atom_type_description
_atom_type_scat_dispersion_real
_atom_type_scat_dispersion_imag
_atom_type_scat_source
C C 0.0033 0.0016 'International Tables Vol C Tables 4.2.6.8 and 6.1.1.4'
H H 0.0000 0.0000 'International Tables Vol C Tables 4.2.6.8 and 6.1.1.4'
N N 0.0061 0.0033 'International Tables Vol C Tables 4.2.6.8 and 6.1.1.4'
S S 0.1246 0.1234 'International Tables Vol C Tables 4.2.6.8 and 6.1.1.4'
Si Si 0.0817 0.0704 'International Tables Vol C Tables 4.2.6.8 and 6.1.1.4'

loop_
_geom_angle_atom_site_label_1
_geom_angle_atom_site_label_2
_geom_angle_atom_site_label_3
_geom_angle
N3 Si1 N1 105.31(5)
N3 Si1 C9 109.68(5)
N1 Si1 C9 105.98(5)
N3 Si1 H1 114.1(7)
N1 Si1 H1 105.7(7)
C9 Si1 H1 115.2(7)
C1 N1 C4 108.03(10)
C1 N1 Si1 121.58(8)
C4 N1 Si1 128.77(9)
C1 N2 C3 109.95(10)
C1 N2 C2 124.75(12)
C3 N2 C2 125.30(12)
C5 N3 C8 108.50(10)
C5 N3 Si1 119.18(8)
C8 N3 Si1 132.30(8)
C5 N4 C7 109.66(10)
C5 N4 C6 124.88(11)
C7 N4 C6 125.45(12)
N2 C1 N1 106.55(10)
N2 C1 S1 127.87(10)
N1 C1 S1 125.55(9)
N2 C2 H2A 109.5
N2 C2 H2B 109.5
H2A C2 H2B 109.5
N2 C2 H2C 109.5
H2A C2 H2C 109.5
H2B C2 H2C 109.5
C4 C3 N2 107.46(11)
C4 C3 H3 126.3
N2 C3 H3 126.3
C3 C4 N1 107.99(11)
C3 C4 H4 126.0
N1 C4 H4 126.0
N4 C5 N3 106.58(10)
N4 C5 S2 129.80(9)
N3 C5 S2 123.62(9)
N4 C6 H6A 109.5
N4 C6 H6B 109.5
H6A C6 H6B 109.5
N4 C6 H6C 109.5
H6A C6 H6C 109.5
H6B C6 H6C 109.5
C8 C7 N4 107.71(12)
C8 C7 H7 126.1
N4 C7 H7 126.1
C7 C8 N3 107.55(11)
C7 C8 H8 126.2
N3 C8 H8 126.2
C10 C9 C14 117.83(12)
C10 C9 Si1 120.64(10)
C14 C9 Si1 121.52(10)
C11 C10 C9 121.23(15)
C11 C10 H10 119.4
C9 C10 H10 119.4
C10 C11 C12 119.70(16)
C10 C11 H11 120.2
C12 C11 H11 120.2
C13 C12 C11 120.09(14)
C13 C12 H12 120.0
C11 C12 H12 120.0
C12 C13 C14 120.49(16)
C12 C13 H13 119.8
C14 C13 H13 119.8
C13 C14 C9 120.65(15)
C13 C14 H14 119.7
C9 C14 H14 119.7

loop_
_geom_bond_atom_site_label_1
_geom_bond_atom_site_label_2
_geom_bond_distance
Si1 N3 1.7592(10)
Si1 N1 1.7758(10)
Si1 C9 1.8514(12)
Si1 H1 1.372(16)
S1 C1 1.6734(13)
S2 C5 1.6864(12)
N1 C1 1.3762(16)
N1 C4 1.4049(15)
N2 C1 1.3565(16)
N2 C3 1.3851(17)
N2 C2 1.4569(18)
N3 C5 1.3726(14)
N3 C8 1.3975(16)
N4 C5 1.3480(16)
N4 C7 1.3876(17)
N4 C6 1.4589(16)
C2 H2A 0.9800
C2 H2B 0.9800
C2 H2C 0.9800
C3 C4 1.3408(18)
C3 H3 0.9500
C4 H4 0.9500
C6 H6A 0.9800
C6 H6B 0.9800
C6 H6C 0.9800
C7 C8 1.3374(19)
C7 H7 0.9500
C8 H8 0.9500
C9 C10 1.3949(19)
C9 C14 1.397(2)
C10 C11 1.387(2)
C10 H10 0.9500
C11 C12 1.388(3)
C11 H11 0.9500
C12 C13 1.364(3)
C12 H12 0.9500
C13 C14 1.393(2)
C13 H13 0.9500
C14 H14 0.9500

loop_
_geom_torsion_atom_site_label_1
_geom_torsion_atom_site_label_2
_geom_torsion_atom_site_label_3
_geom_torsion_atom_site_label_4
_geom_torsion
N3 Si1 N1 C1 -74.65(10)
C9 Si1 N1 C1 169.15(10)
N3 Si1 N1 C4 121.67(11)
C9 Si1 N1 C4 5.47(12)
N1 Si1 N3 C5 167.72(9)
C9 Si1 N3 C5 -78.64(10)
N1 Si1 N3 C8 -13.93(13)
C9 Si1 N3 C8 99.71(13)
C3 N2 C1 N1 1.36(14)
C2 N2 C1 N1 -178.49(14)
C3 N2 C1 S1 -176.56(10)
C2 N2 C1 S1 3.6(2)
C4 N1 C1 N2 -1.30(14)
Si1 N1 C1 N2 -167.98(9)
C4 N1 C1 S1 176.69(10)
Si1 N1 C1 S1 10.01(16)
C1 N2 C3 C4 -0.90(15)
C2 N2 C3 C4 178.95(15)
N2 C3 C4 N1 0.06(15)
C1 N1 C4 C3 0.78(14)
Si1 N1 C4 C3 166.20(10)
C7 N4 C5 N3 -0.30(14)
C6 N4 C5 N3 178.80(12)
C7 N4 C5 S2 179.44(10)
C6 N4 C5 S2 -1.5(2)
C8 N3 C5 N4 -0.03(14)
Si1 N3 C5 N4 178.68(8)
C8 N3 C5 S2 -179.79(9)
Si1 N3 C5 S2 -1.08(14)
C5 N4 C7 C8 0.54(16)
C6 N4 C7 C8 -178.56(13)
N4 C7 C8 N3 -0.54(16)
C5 N3 C8 C7 0.36(15)
Si1 N3 C8 C7 -178.12(10)
N3 Si1 C9 C10 128.48(11)
N1 Si1 C9 C10 -118.30(11)
N3 Si1 C9 C14 -50.58(12)
N1 Si1 C9 C14 62.63(12)
C14 C9 C10 C11 -0.6(2)
Si1 C9 C10 C11 -179.73(12)
C9 C10 C11 C12 0.1(2)
C10 C11 C12 C13 0.5(2)
C11 C12 C13 C14 -0.5(2)
C12 C13 C14 C9 0.0(2)
C10 C9 C14 C13 0.6(2)
Si1 C9 C14 C13 179.67(12)
